data_7049760
loop_
_publ_author_name
'Wang, Yingxia'
'Eichhoefer, Andreas'
'Weigend, Florian'
'Fenske, Dieter'
'Fuhr, Olaf'

_publ_section_title
;
 The coordination behavior of
 2,3-bis(diphenylphosphino)maleic-N-phenylimide towards copper, silver,
 gold and palladium
;
_journal_name_full 'Dalton Transactions'
_journal_paper_doi 10.1039/C8DT05003A
_journal_year 2019
_chemical_formula_moiety 'C68 H50 N2 O4 P4 Pd, 4(C3 H6 O), F12 P2'
_chemical_formula_sum 'C80 H74 F12 N2 O8 P6 Pd'
_chemical_formula_weight 1711.63
_chemical_name_systematic
;
 ?
;
_space_group_crystal_system monoclinic
_space_group_IT_number 15
_space_group_name_Hall '-C 2yc'
_space_group_name_H-M_alt 'C 1 2/c 1'
_symmetry_space_group_name_Hall '-C 2yc'
_symmetry_space_group_name_H-M 'C 1 2/c 1'
_atom_sites_solution_hydrogens geom
_atom_sites_solution_primary direct
_audit_creation_date 2017-08-15
_audit_creation_method
;
Olex2 1.2
(compiled 2017.08.10 svn.r3458 for OlexSys, GUI svn.r5375)
;
_audit_update_record
;
2018-06-07 deposited with the CCDC.    2019-04-17 downloaded from the CCDC.
;
_cell_angle_alpha 90
_cell_angle_beta 107.358(3)
_cell_angle_gamma 90
_cell_formula_units_Z 4
_cell_length_a 22.0681(10)
_cell_length_b 17.9381(5)
_cell_length_c 20.6378(8)
_cell_measurement_reflns_used 18205
_cell_measurement_temperature 180.15
_cell_measurement_theta_max 27.30
_cell_measurement_theta_min 2.27
_cell_volume 7797.6(5)
_computing_molecular_graphics 'Olex2 (Dolomanov et al., 2009)'
_computing_publication_material 'Olex2 (Dolomanov et al., 2009)'
_computing_structure_refinement 'ShelXL (Sheldrick, 2015)'
_computing_structure_solution 'ShelXS (Sheldrick, 2008)'
_diffrn_ambient_temperature 180.15
_diffrn_detector 'image plate (34 cm diameter)'
_diffrn_detector_area_resol_mean 6.67
_diffrn_detector_type STOE
_diffrn_measured_fraction_theta_full 0.987
_diffrn_measured_fraction_theta_max 0.981
_diffrn_measurement_device '2-circle goniometer'
_diffrn_measurement_device_type 'Stoe IPDS2T'
_diffrn_measurement_method 'rotation method'
_diffrn_radiation_collimation '0.5 mm diameter, monocapillary'
_diffrn_radiation_monochromator 'plane graphite'
_diffrn_radiation_probe x-ray
_diffrn_radiation_type MoK\a
_diffrn_radiation_wavelength 0.71073
_diffrn_reflns_av_R_equivalents 0.0303
_diffrn_reflns_av_unetI/netI 0.0369
_diffrn_reflns_Laue_measured_fraction_full 0.987
_diffrn_reflns_Laue_measured_fraction_max 0.981
_diffrn_reflns_limit_h_max 27
_diffrn_reflns_limit_h_min -23
_diffrn_reflns_limit_k_max 20
_diffrn_reflns_limit_k_min -22
_diffrn_reflns_limit_l_max 26
_diffrn_reflns_limit_l_min -26
_diffrn_reflns_number 17674
_diffrn_reflns_point_group_measured_fraction_full 0.987
_diffrn_reflns_point_group_measured_fraction_max 0.981
_diffrn_reflns_theta_full 25.242
_diffrn_reflns_theta_max 26.773
_diffrn_reflns_theta_min 2.271
_diffrn_source 'sealed X-ray tube, 12 x 0.4 mm long-fine focus'
_diffrn_source_current 40
_diffrn_source_power 2.000
_diffrn_source_target Mo
_diffrn_source_type 'sealed X-ray tube'
_diffrn_source_voltage 50
_exptl_absorpt_coefficient_mu 0.446
_exptl_absorpt_correction_T_max 0.9372
_exptl_absorpt_correction_T_min 0.8662
_exptl_absorpt_correction_type integration
_exptl_absorpt_process_details 'STOE XRed'
_exptl_crystal_colour 'light yellow'
_exptl_crystal_colour_modifier light
_exptl_crystal_colour_primary yellow
_exptl_crystal_density_diffrn 1.458
_exptl_crystal_description block
_exptl_crystal_F_000 3504
_exptl_crystal_size_max 0.26
_exptl_crystal_size_mid 0.24
_exptl_crystal_size_min 0.21
_refine_diff_density_max 1.313
_refine_diff_density_min -0.975
_refine_diff_density_rms 0.093
_refine_ls_extinction_method none
_refine_ls_goodness_of_fit_ref 1.037
_refine_ls_hydrogen_treatment constr
_refine_ls_matrix_type full
_refine_ls_number_parameters 492
_refine_ls_number_reflns 8147
_refine_ls_number_restraints 108
_refine_ls_restrained_S_all 1.119
_refine_ls_R_factor_all 0.0625
_refine_ls_R_factor_gt 0.0471
_refine_ls_shift/su_max 0.000
_refine_ls_shift/su_mean 0.000
_refine_ls_structure_factor_coef Fsqd
_refine_ls_weighting_details 'w=1/[\s^2^(Fo^2^)+(0.0895P)^2^+9.4763P] where P=(Fo^2^+2Fc^2^)/3'
_refine_ls_weighting_scheme calc
_refine_ls_wR_factor_gt 0.1284
_refine_ls_wR_factor_ref 0.1362
_reflns_Friedel_coverage 0.000
_reflns_number_gt 6456
_reflns_number_total 8147
_reflns_threshold_expression 'I > 2\s(I)'
_cod_data_source_file c8dt05003a2.cif
_cod_data_source_block wyx077
_cod_database_code 7049760
_shelx_shelxl_version_number 2014/7
_shelx_space_group_comment
;
The symmetry employed for this shelxl refinement is uniquely defined
by the following loop, which should always be used as a source of
symmetry information in preference to the above space-group names.
They are only intended as comments.
;
_olex2_refinement_description
;
1. Fixed Uiso
 At 1.2 times of:
  All C(H) groups
 At 1.5 times of:
  All C(H,H,H) groups
2. Restrained distances
 F1-F2 \\sim F1-F3 \\sim F1-F4 \\sim F1-F5 \\sim F2-F3 \\sim F2-F5 \\sim F2-F6
\\sim F3-F4 \\sim F3-F6 \\sim F4-F5
 \\sim F4-F6 \\sim F5-F6
 with sigma of 0.04
 F1-F6 \\sim F2-F4 \\sim F3-F5
 with sigma of 0.05
 F7-F8 \\sim F7-F9 \\sim F7-F10 \\sim F7-F11 \\sim F8-F9 \\sim F8-F11 \\sim
F8-F12 \\sim F9-F10 \\sim F9-F12
 with sigma of 0.04
 F7-F12 \\sim F8-F10 \\sim F9-F11
 with sigma of 0.04
3. Uiso/Uaniso restraints and constraints
F1 \\sim F2 \\sim F3 \\sim F4 \\sim F5 \\sim F6: within 2A with sigma of 0.04
and sigma for terminal atoms of 0.08
4. Rigid body (RIGU) restrains
 F1, F2, F3, F4, F5, F6
 with sigma for 1-2 distances of 0.004 and sigma for 1-3 distances of 0.004
 F7, F8, F9, F10, F11, F12
 with sigma for 1-2 distances of 0.004 and sigma for 1-3 distances of 0.004
5. Others
 Fixed Sof: F1(0.5) F2(0.5) F3(0.5) F4(0.5) F5(0.5) F6(0.5) F7(0.5) F8(0.5)
 F9(0.5) F10(0.5) F11(0.5) F12(0.5)
6.a Aromatic/amide H refined with riding coordinates:
 C2(H2), C3(H3), C4(H4), C5(H5), C6(H6), C8(H8), C9(H9), C10(H10), C11(H11),
 C12(H12), C18(H18), C19(H19), C20(H20), C21(H21), C22(H22), C24(H24), C25(H25),
  C26(H26), C27(H27), C28(H28), C30(H30), C31(H31), C32(H32), C33(H33), C34(H34)
6.b Idealised Me refined as rotating group:
 C39(H39A,H39B,H39C), C40(H40A,H40B,H40C), C36(H36A,H36B,H36C), C37(H37A,H37B,
 H37C)
;
_olex2_submission_special_instructions 'No special instructions were received'

loop_
_space_group_symop_operation_xyz
'x, y, z'
'-x, y, -z+1/2'
'x+1/2, y+1/2, z'
'-x+1/2, y+1/2, -z+1/2'
'-x, -y, -z'
'x, -y, z-1/2'
'-x+1/2, -y+1/2, -z'
'x+1/2, -y+1/2, z-1/2'

loop_
_atom_site_label
_atom_site_type_symbol
_atom_site_fract_x
_atom_site_fract_y
_atom_site_fract_z
_atom_site_U_iso_or_equiv
_atom_site_adp_type
_atom_site_occupancy
_atom_site_site_symmetry_order
_atom_site_calc_flag
_atom_site_refinement_flags_posn
_atom_site_refinement_flags_adp
_atom_site_refinement_flags_occupancy
_atom_site_disorder_assembly
_atom_site_disorder_group
Pd1 Pd 0.2500 0.2500 0.0000 0.01427(10) Uani 1 2 d S T P . .
P1 P 0.26952(4) 0.35641(4) -0.05676(3) 0.01651(16) Uani 1 1 d . . . . .
P2 P 0.19297(4) 0.32939(4) 0.05178(3) 0.01675(17) Uani 1 1 d . . . . .
O1 O 0.26608(13) 0.54737(13) -0.06870(12) 0.0319(6) Uani 1 1 d . . . . .
O2 O 0.16126(11) 0.50793(13) 0.08853(11) 0.0267(5) Uani 1 1 d . . . . .
N1 N 0.20850(13) 0.54873(14) 0.00862(12) 0.0213(5) Uani 1 1 d . . . . .
C1 C 0.35224(15) 0.37639(17) -0.04387(14) 0.0207(6) Uani 1 1 d . . . . .
C2 C 0.38830(17) 0.40715(19) 0.01723(16) 0.0283(7) Uani 1 1 d . . . . .
H2 H 0.3684 0.4231 0.0498 0.034 Uiso 1 1 calc R . . . .
C3 C 0.45344(18) 0.4145(2) 0.03055(19) 0.0377(8) Uani 1 1 d . . . . .
H3 H 0.4782 0.4362 0.0720 0.045 Uiso 1 1 calc R . . . .
C4 C 0.48226(18) 0.3903(2) -0.0164(2) 0.0395(9) Uani 1 1 d . . . . .
H4 H 0.5269 0.3951 -0.0069 0.047 Uiso 1 1 calc R . . . .
C5 C 0.44693(19) 0.3593(2) -0.07684(19) 0.0366(8) Uani 1 1 d . . . . .
H5 H 0.4673 0.3424 -0.1087 0.044 Uiso 1 1 calc R . . . .
C6 C 0.38168(17) 0.35272(19) -0.09131(16) 0.0265(7) Uani 1 1 d . . . . .
H6 H 0.3571 0.3322 -0.1334 0.032 Uiso 1 1 calc R . . . .
C7 C 0.22856(15) 0.36182(17) -0.14640(14) 0.0198(6) Uani 1 1 d . . . . .
C8 C 0.18267(16) 0.30933(18) -0.17630(15) 0.0244(6) Uani 1 1 d . . . . .
H8 H 0.1732 0.2705 -0.1496 0.029 Uiso 1 1 calc R . . . .
C9 C 0.15046(18) 0.3132(2) -0.24507(16) 0.0314(7) Uani 1 1 d . . . . .
H9 H 0.1193 0.2769 -0.2657 0.038 Uiso 1 1 calc R . . . .
C10 C 0.16403(18) 0.3704(2) -0.28339(16) 0.0325(8) Uani 1 1 d . . . . .
H10 H 0.1424 0.3730 -0.3306 0.039 Uiso 1 1 calc R . . . .
C11 C 0.20878(19) 0.4240(2) -0.25383(16) 0.0315(8) Uani 1 1 d . . . . .
H11 H 0.2170 0.4636 -0.2806 0.038 Uiso 1 1 calc R . . . .
C12 C 0.24157(17) 0.42010(18) -0.18551(15) 0.0261(7) Uani 1 1 d . . . . .
H12 H 0.2727 0.4566 -0.1652 0.031 Uiso 1 1 calc R . . . .
C13 C 0.24173(16) 0.51578(17) -0.03148(14) 0.0220(6) Uani 1 1 d . . . . .
C14 C 0.24019(14) 0.43356(17) -0.01859(14) 0.0181(6) Uani 1 1 d . . . . .
C15 C 0.20895(14) 0.42181(16) 0.02645(13) 0.0181(6) Uani 1 1 d . . . . .
C16 C 0.18841(14) 0.49602(17) 0.04716(14) 0.0202(6) Uani 1 1 d . . . . .
C17 C 0.19425(16) 0.62673(18) 0.00864(17) 0.0260(7) Uani 1 1 d . . . . .
C18 C 0.2167(2) 0.6660(2) 0.0682(2) 0.0386(9) Uani 1 1 d . . . . .
H18 H 0.2415 0.6423 0.1086 0.046 Uiso 1 1 calc R . . . .
C19 C 0.2020(2) 0.7416(2) 0.0676(3) 0.0522(12) Uani 1 1 d . . . . .
H19 H 0.2169 0.7699 0.1082 0.063 Uiso 1 1 calc R . . . .
C20 C 0.1663(2) 0.7756(2) 0.0093(3) 0.0560(13) Uani 1 1 d . . . . .
H20 H 0.1572 0.8274 0.0093 0.067 Uiso 1 1 calc R . . . .
C21 C 0.1438(2) 0.7348(2) -0.0492(3) 0.0499(11) Uani 1 1 d . . . . .
H21 H 0.1185 0.7583 -0.0895 0.060 Uiso 1 1 calc R . . . .
C22 C 0.15759(19) 0.6594(2) -0.0500(2) 0.0358(8) Uani 1 1 d . . . . .
H22 H 0.1420 0.6309 -0.0904 0.043 Uiso 1 1 calc R . . . .
C23 C 0.21741(16) 0.33860(17) 0.14324(14) 0.0215(6) Uani 1 1 d . . . . .
C24 C 0.27700(18) 0.37007(19) 0.17251(16) 0.0299(7) Uani 1 1 d . . . . .
H24 H 0.3032 0.3823 0.1449 0.036 Uiso 1 1 calc R . . . .
C25 C 0.2981(2) 0.3836(2) 0.24150(17) 0.0395(9) Uani 1 1 d . . . . .
H25 H 0.3390 0.4045 0.2615 0.047 Uiso 1 1 calc R . . . .
C26 C 0.2596(3) 0.3667(2) 0.28106(17) 0.0447(11) Uani 1 1 d . . . . .
H26 H 0.2734 0.3779 0.3282 0.054 Uiso 1 1 calc R . . . .
C27 C 0.2017(2) 0.3339(2) 0.25329(19) 0.0465(11) Uani 1 1 d . . . . .
H27 H 0.1764 0.3210 0.2816 0.056 Uiso 1 1 calc R . . . .
C28 C 0.17949(19) 0.3193(2) 0.18349(16) 0.0321(8) Uani 1 1 d . . . . .
H28 H 0.1392 0.2966 0.1641 0.038 Uiso 1 1 calc R . . . .
C29 C 0.10816(15) 0.32053(17) 0.01824(15) 0.0218(6) Uani 1 1 d . . . . .
C30 C 0.06723(17) 0.3584(2) 0.04719(18) 0.0319(7) Uani 1 1 d . . . . .
H30 H 0.0840 0.3877 0.0868 0.038 Uiso 1 1 calc R . . . .
C31 C 0.00259(19) 0.3530(2) 0.0180(2) 0.0430(9) Uani 1 1 d . . . . .
H31 H -0.0253 0.3777 0.0383 0.052 Uiso 1 1 calc R . . . .
C32 C -0.02185(19) 0.3120(2) -0.0402(2) 0.0409(9) Uani 1 1 d . . . . .
H32 H -0.0665 0.3085 -0.0600 0.049 Uiso 1 1 calc R . . . .
C33 C 0.01820(19) 0.2758(2) -0.07006(18) 0.0370(8) Uani 1 1 d . . . . .
H33 H 0.0010 0.2478 -0.1105 0.044 Uiso 1 1 calc R . . . .
C34 C 0.08316(16) 0.28018(19) -0.04128(16) 0.0268(7) Uani 1 1 d . . . . .
H34 H 0.1107 0.2557 -0.0621 0.032 Uiso 1 1 calc R . . . .
O4 O 0.08127(19) 0.4877(2) -0.06007(19) 0.0700(10) Uani 1 1 d . . . . .
C38 C 0.0477(2) 0.4786(2) -0.1169(2) 0.0478(10) Uani 1 1 d . . . . .
C39 C -0.0223(2) 0.4822(3) -0.1342(3) 0.0577(12) Uani 1 1 d . . . . .
H39A H -0.0347 0.4839 -0.0924 0.087 Uiso 1 1 calc GR . . . .
H39B H -0.0409 0.4379 -0.1605 0.087 Uiso 1 1 calc GR . . . .
H39C H -0.0377 0.5271 -0.1611 0.087 Uiso 1 1 calc GR . . . .
C40 C 0.0746(3) 0.4661(6) -0.1728(4) 0.112(3) Uani 1 1 d . . . . .
H40A H 0.0508 0.4951 -0.2124 0.169 Uiso 1 1 calc GR . . . .
H40B H 0.0720 0.4130 -0.1844 0.169 Uiso 1 1 calc GR . . . .
H40C H 0.1192 0.4818 -0.1589 0.169 Uiso 1 1 calc GR . . . .
O3 O 0.32708(15) 0.52411(19) 0.12626(17) 0.0556(8) Uani 1 1 d . . . . .
C35 C 0.37253(19) 0.5567(2) 0.16252(19) 0.0358(8) Uani 1 1 d . . . . .
C36 C 0.4284(2) 0.5745(3) 0.1397(2) 0.0529(11) Uani 1 1 d . . . . .
H36A H 0.4193 0.5619 0.0915 0.079 Uiso 1 1 calc GR . . . .
H36B H 0.4651 0.5455 0.1664 0.079 Uiso 1 1 calc GR . . . .
H36C H 0.4380 0.6278 0.1461 0.079 Uiso 1 1 calc GR . . . .
C37 C 0.3764(3) 0.5796(4) 0.2327(3) 0.083(2) Uani 1 1 d . . . . .
H37A H 0.3742 0.6341 0.2349 0.124 Uiso 1 1 calc GR . . . .
H37B H 0.4165 0.5622 0.2640 0.124 Uiso 1 1 calc GR . . . .
H37C H 0.3409 0.5577 0.2454 0.124 Uiso 1 1 calc GR . . . .
P3 P 0.0000 0.70314(9) -0.2500 0.0459(4) Uani 1 2 d S T P . .
F1 F -0.0027(6) 0.6559(6) -0.3126(5) 0.134(4) Uiso 0.5 1 d D U . A -1
F2 F 0.0549(5) 0.6561(6) -0.2118(5) 0.122(3) Uiso 0.5 1 d D U . A -1
F3 F 0.0246(7) 0.7719(8) -0.2752(7) 0.174(5) Uiso 0.5 1 d D U . A -1
F4 F -0.0719(5) 0.7383(5) -0.2907(5) 0.109(3) Uiso 0.5 1 d D U . A -1
F5 F -0.0424(7) 0.6453(7) -0.2192(7) 0.155(4) Uiso 0.5 1 d D U . A -1
F6 F -0.0096(6) 0.7470(6) -0.1865(6) 0.122(3) Uiso 0.5 1 d D U . A -1
P4 P 0.0000 0.13997(10) -0.2500 0.0440(4) Uani 1 2 d S T P . .
F7 F -0.0348(4) 0.1223(5) -0.1972(4) 0.083(2) Uiso 0.5 1 d D U . B -1
F8 F -0.0588(3) 0.1196(4) -0.3108(3) 0.0591(14) Uiso 0.5 1 d D U . B -1
F9 F -0.0138(5) 0.2269(4) -0.2582(6) 0.114(3) Uiso 0.5 1 d D U . B -1
F10 F 0.0648(3) 0.1594(4) -0.1872(3) 0.0594(14) Uiso 0.5 1 d D U . B -1
F11 F 0.0231(5) 0.0566(6) -0.2522(6) 0.129(3) Uiso 0.5 1 d D U . B -1
F12 F 0.0435(2) 0.1585(3) -0.2998(2) 0.0403(11) Uiso 0.5 1 d D U . B -1

loop_
_atom_site_aniso_label
_atom_site_aniso_U_11
_atom_site_aniso_U_22
_atom_site_aniso_U_33
_atom_site_aniso_U_23
_atom_site_aniso_U_13
_atom_site_aniso_U_12
Pd1 0.01443(16) 0.01922(16) 0.01114(15) -0.00034(10) 0.00685(11) -0.00194(12)
P1 0.0191(4) 0.0200(4) 0.0132(3) -0.0003(3) 0.0090(3) -0.0023(3)
P2 0.0174(4) 0.0213(4) 0.0143(3) -0.0006(3) 0.0090(3) -0.0015(3)
O1 0.0460(16) 0.0260(12) 0.0325(12) 0.0004(9) 0.0254(12) -0.0068(11)
O2 0.0307(13) 0.0298(12) 0.0249(11) -0.0079(9) 0.0162(10) -0.0035(10)
N1 0.0233(14) 0.0215(12) 0.0211(12) -0.0031(9) 0.0098(11) -0.0033(10)
C1 0.0197(15) 0.0230(14) 0.0226(14) 0.0006(11) 0.0111(12) -0.0031(12)
C2 0.0252(17) 0.0340(17) 0.0277(15) -0.0026(13) 0.0110(14) -0.0030(14)
C3 0.0274(19) 0.045(2) 0.0380(19) -0.0057(16) 0.0052(15) -0.0099(16)
C4 0.0217(18) 0.049(2) 0.051(2) 0.0032(18) 0.0162(17) -0.0065(16)
C5 0.032(2) 0.047(2) 0.0401(19) 0.0006(16) 0.0253(17) -0.0029(16)
C6 0.0275(18) 0.0321(17) 0.0253(15) -0.0003(12) 0.0163(13) -0.0038(14)
C7 0.0214(15) 0.0255(15) 0.0151(12) 0.0005(11) 0.0091(11) 0.0019(12)
C8 0.0262(17) 0.0254(15) 0.0231(14) -0.0014(12) 0.0094(13) -0.0007(13)
C9 0.0284(18) 0.0370(19) 0.0254(15) -0.0051(13) 0.0028(14) -0.0028(15)
C10 0.033(2) 0.044(2) 0.0165(14) 0.0010(13) 0.0019(13) 0.0078(16)
C11 0.040(2) 0.0362(18) 0.0196(14) 0.0078(13) 0.0112(14) 0.0001(16)
C12 0.0312(18) 0.0283(16) 0.0198(14) 0.0024(12) 0.0092(13) -0.0042(14)
C13 0.0253(16) 0.0239(15) 0.0176(13) -0.0035(11) 0.0078(12) -0.0026(12)
C14 0.0165(14) 0.0230(14) 0.0146(12) -0.0015(10) 0.0043(11) -0.0039(11)
C15 0.0172(14) 0.0226(14) 0.0144(12) -0.0030(10) 0.0047(11) -0.0020(11)
C16 0.0183(15) 0.0239(15) 0.0181(13) -0.0039(11) 0.0050(12) -0.0037(12)
C17 0.0260(17) 0.0214(15) 0.0350(16) -0.0051(12) 0.0158(14) -0.0060(13)
C18 0.039(2) 0.0343(19) 0.044(2) -0.0184(16) 0.0161(17) -0.0081(17)
C19 0.051(3) 0.034(2) 0.077(3) -0.031(2) 0.027(2) -0.0068(19)
C20 0.052(3) 0.0203(17) 0.106(4) -0.010(2) 0.040(3) -0.0022(19)
C21 0.053(3) 0.027(2) 0.072(3) 0.0103(18) 0.023(2) 0.0028(18)
C22 0.038(2) 0.0267(17) 0.044(2) 0.0025(14) 0.0149(17) -0.0003(15)
C23 0.0289(17) 0.0223(14) 0.0150(13) -0.0016(10) 0.0092(12) 0.0026(12)
C24 0.034(2) 0.0318(17) 0.0222(15) 0.0001(12) 0.0060(14) -0.0012(15)
C25 0.055(3) 0.0303(18) 0.0247(16) -0.0013(14) -0.0007(16) 0.0010(18)
C26 0.084(3) 0.0298(18) 0.0181(15) -0.0017(13) 0.0113(19) 0.005(2)
C27 0.078(3) 0.047(2) 0.0261(17) 0.0033(16) 0.033(2) 0.002(2)
C28 0.042(2) 0.0362(18) 0.0246(15) 0.0004(13) 0.0194(15) -0.0018(16)
C29 0.0172(15) 0.0263(15) 0.0229(14) 0.0035(12) 0.0076(12) -0.0031(12)
C30 0.0234(18) 0.0372(19) 0.0380(18) -0.0053(15) 0.0135(15) -0.0012(15)
C31 0.0233(19) 0.049(2) 0.061(2) -0.0047(19) 0.0187(18) 0.0002(17)
C32 0.0201(18) 0.050(2) 0.049(2) 0.0058(18) 0.0047(16) -0.0037(16)
C33 0.0292(19) 0.047(2) 0.0290(17) -0.0001(15) -0.0003(15) -0.0080(17)
C34 0.0271(17) 0.0299(16) 0.0241(15) 0.0006(13) 0.0090(13) -0.0031(14)
O4 0.053(2) 0.069(2) 0.065(2) -0.0034(18) -0.0162(18) -0.0076(18)
C38 0.041(2) 0.036(2) 0.055(2) -0.0035(18) -0.005(2) 0.0038(18)
C39 0.039(3) 0.060(3) 0.069(3) 0.001(2) 0.007(2) -0.001(2)
C40 0.052(4) 0.193(9) 0.084(4) -0.038(5) 0.007(3) 0.051(5)
O3 0.0360(17) 0.061(2) 0.0606(19) -0.0064(16) 0.0004(15) -0.0115(15)
C35 0.031(2) 0.040(2) 0.0370(18) 0.0000(15) 0.0103(16) -0.0043(16)
C36 0.055(3) 0.053(3) 0.063(3) -0.002(2) 0.036(2) -0.010(2)
C37 0.086(4) 0.117(5) 0.065(3) -0.038(3) 0.052(3) -0.046(4)
P3 0.0616(11) 0.0370(8) 0.0398(7) 0.000 0.0160(7) 0.000
P4 0.0442(9) 0.0574(9) 0.0294(7) 0.000 0.0092(6) 0.000

loop_
_atom_type_symbol
_atom_type_description
_atom_type_scat_dispersion_real
_atom_type_scat_dispersion_imag
_atom_type_scat_source
C C 0.0033 0.0016 'International Tables Vol C Tables 4.2.6.8 and 6.1.1.4'
H H 0.0000 0.0000 'International Tables Vol C Tables 4.2.6.8 and 6.1.1.4'
F F 0.0171 0.0103 'International Tables Vol C Tables 4.2.6.8 and 6.1.1.4'
N N 0.0061 0.0033 'International Tables Vol C Tables 4.2.6.8 and 6.1.1.4'
O O 0.0106 0.0060 'International Tables Vol C Tables 4.2.6.8 and 6.1.1.4'
P P 0.1023 0.0942 'International Tables Vol C Tables 4.2.6.8 and 6.1.1.4'
Pd Pd -0.9988 1.0072 'International Tables Vol C Tables 4.2.6.8 and 6.1.1.4'

loop_
_exptl_crystal_face_index_h
_exptl_crystal_face_index_k
_exptl_crystal_face_index_l
_exptl_crystal_face_perp_dist
1 -1 -1 0.1190
-1 1 1 0.1460
-1 -1 1 0.0840
1 1 -1 0.1610
1 0 0 0.2090
-1 0 0 0.2030
-1 -1 -1 0.1700
1 1 1 0.2330
0 0 1 0.1310
0 0 -1 0.1680

loop_
_geom_angle_atom_site_label_1
_geom_angle_atom_site_label_2
_geom_angle_atom_site_label_3
_geom_angle
_geom_angle_site_symmetry_1
_geom_angle_site_symmetry_3
P1 Pd1 P1 180.0 7 .
P1 Pd1 P2 86.40(2) 7 7
P1 Pd1 P2 93.60(2) 7 .
P1 Pd1 P2 86.40(2) . .
P1 Pd1 P2 93.60(2) . 7
P2 Pd1 P2 180.00(3) . 7
C1 P1 Pd1 114.67(10) . .
C1 P1 C7 108.46(13) . .
C1 P1 C14 105.23(14) . .
C7 P1 Pd1 116.47(10) . .
C7 P1 C14 105.73(14) . .
C14 P1 Pd1 105.23(9) . .
C15 P2 Pd1 104.29(9) . .
C15 P2 C23 101.25(13) . .
C23 P2 Pd1 119.66(11) . .
C29 P2 Pd1 114.03(10) . .
C29 P2 C15 103.92(14) . .
C29 P2 C23 111.20(14) . .
C13 N1 C17 124.7(2) . .
C16 N1 C13 111.5(2) . .
C16 N1 C17 123.8(2) . .
C2 C1 P1 119.6(2) . .
C2 C1 C6 119.9(3) . .
C6 C1 P1 120.0(2) . .
C3 C2 C1 119.8(3) . .
C4 C3 C2 120.0(3) . .
C5 C4 C3 120.6(4) . .
C4 C5 C6 120.1(3) . .
C5 C6 C1 119.7(3) . .
C8 C7 P1 119.8(2) . .
C8 C7 C12 119.9(3) . .
C12 C7 P1 120.3(2) . .
C7 C8 C9 120.3(3) . .
C10 C9 C8 119.4(3) . .
C9 C10 C11 120.8(3) . .
C12 C11 C10 120.2(3) . .
C11 C12 C7 119.4(3) . .
O1 C13 N1 126.5(3) . .
O1 C13 C14 127.9(3) . .
N1 C13 C14 105.6(2) . .
C13 C14 P1 130.2(2) . .
C15 C14 P1 120.8(2) . .
C15 C14 C13 108.9(3) . .
C14 C15 P2 122.4(2) . .
C14 C15 C16 108.7(3) . .
C16 C15 P2 128.9(2) . .
O2 C16 N1 126.7(3) . .
O2 C16 C15 127.9(3) . .
N1 C16 C15 105.3(2) . .
C18 C17 N1 118.7(3) . .
C22 C17 N1 119.2(3) . .
C22 C17 C18 122.1(3) . .
C17 C18 C19 118.1(4) . .
C20 C19 C18 120.8(4) . .
C19 C20 C21 119.8(4) . .
C20 C21 C22 120.5(5) . .
C17 C22 C21 118.7(4) . .
C24 C23 P2 116.0(2) . .
C28 C23 P2 123.8(3) . .
C28 C23 C24 120.1(3) . .
C25 C24 C23 120.2(3) . .
C26 C25 C24 119.7(4) . .
C27 C26 C25 120.7(3) . .
C26 C27 C28 120.6(3) . .
C23 C28 C27 118.7(4) . .
C30 C29 P2 121.6(3) . .
C34 C29 P2 118.6(2) . .
C34 C29 C30 119.6(3) . .
C31 C30 C29 119.8(3) . .
C32 C31 C30 120.3(4) . .
C31 C32 C33 120.4(4) . .
C34 C33 C32 120.1(3) . .
C33 C34 C29 119.8(3) . .
O4 C38 C39 121.8(5) . .
O4 C38 C40 121.0(5) . .
C40 C38 C39 117.1(4) . .
O3 C35 C36 121.6(4) . .
O3 C35 C37 122.3(4) . .
C36 C35 C37 116.1(4) . .
F1 P3 F4 89.6(6) . .
F1 P3 F5 95.4(5) . .
F1 P3 F6 169.9(6) . .
F2 P3 F1 87.3(5) . .
F2 P3 F3 109.1(7) . .
F2 P3 F4 166.3(5) . .
F2 P3 F5 84.5(6) . .
F2 P3 F6 97.5(6) . .
F3 P3 F1 95.1(6) . .
F3 P3 F4 84.5(7) . .
F3 P3 F5 163.2(7) . .
F3 P3 F6 91.7(7) . .
F5 P3 F4 82.5(6) . .
F6 P3 F4 83.7(5) . .
F6 P3 F5 76.3(6) . .
F7 P4 F8 92.9(4) . .
F7 P4 F9 99.0(6) . .
F7 P4 F10 89.1(3) . .
F7 P4 F11 93.4(5) . .
F7 P4 F12 174.3(4) . .
F8 P4 F9 93.3(5) . .
F8 P4 F10 177.2(4) . .
F8 P4 F11 87.3(5) . .
F8 P4 F12 92.6(3) . .
F9 P4 F10 88.2(5) . .
F9 P4 F12 82.1(5) . .
F11 P4 F9 167.5(6) . .
F11 P4 F10 90.7(5) . .
F11 P4 F12 85.4(4) . .
F12 P4 F10 85.3(3) . .

loop_
_geom_bond_atom_site_label_1
_geom_bond_atom_site_label_2
_geom_bond_distance
_geom_bond_site_symmetry_2
Pd1 P1 2.3457(7) 7
Pd1 P1 2.3457(7) .
Pd1 P2 2.3572(7) .
Pd1 P2 2.3572(7) 7
P1 C1 1.801(3) .
P1 C7 1.803(3) .
P1 C14 1.805(3) .
P2 C15 1.804(3) .
P2 C23 1.809(3) .
P2 C29 1.798(3) .
O1 C13 1.202(4) .
O2 C16 1.200(4) .
N1 C13 1.391(4) .
N1 C16 1.391(4) .
N1 C17 1.434(4) .
C1 C2 1.389(4) .
C1 C6 1.393(4) .
C2 C3 1.387(5) .
C3 C4 1.378(5) .
C4 C5 1.376(6) .
C5 C6 1.386(5) .
C7 C8 1.386(5) .
C7 C12 1.402(4) .
C8 C9 1.387(4) .
C9 C10 1.382(5) .
C10 C11 1.383(5) .
C11 C12 1.381(4) .
C13 C14 1.501(4) .
C14 C15 1.329(4) .
C15 C16 1.509(4) .
C17 C18 1.374(5) .
C17 C22 1.371(5) .
C18 C19 1.393(6) .
C19 C20 1.370(8) .
C20 C21 1.373(7) .
C21 C22 1.388(5) .
C23 C24 1.392(5) .
C23 C28 1.387(4) .
C24 C25 1.381(5) .
C25 C26 1.376(6) .
C26 C27 1.367(7) .
C27 C28 1.401(5) .
C29 C30 1.398(5) .
C29 C34 1.390(4) .
C30 C31 1.376(5) .
C31 C32 1.375(6) .
C32 C33 1.381(6) .
C33 C34 1.381(5) .
O4 C38 1.196(5) .
C38 C39 1.481(7) .
C38 C40 1.465(8) .
O3 C35 1.208(5) .
C35 C36 1.481(5) .
C35 C37 1.483(6) .
P3 F1 1.532(10) .
P3 F2 1.494(10) .
P3 F3 1.501(13) .
P3 F4 1.680(10) .
P3 F5 1.648(12) .
P3 F6 1.596(10) .
P4 F7 1.541(7) .
P4 F8 1.556(6) .
P4 F9 1.588(8) .
P4 F10 1.655(6) .
P4 F11 1.585(10) .
P4 F12 1.637(5) .
